data_9017147
loop_
_publ_author_name
'Biagioni, C.'
'Mauro, D.'
'Pasero, M.'
'Bonaccorsi, E.'
'Lepore, G. O.'
'Zaccarini, F.'
'Skogby, H.'

_publ_section_title
;
 Crystal-chemistry of sulfates from the Apuan Alps (Tuscany, Italy).
 VI. Tl-bearing alum-(K) and voltaite from the Fornovolasco mining complex
;
_journal_name_full 'American Mineralogist'
_journal_page_first 1088
_journal_page_last 1098
_journal_volume 105
_journal_year 2020
_chemical_compound_source 'Fornovolasco mine, Apuan Alps, Italy'
_chemical_formula_sum 'Al0.877 Fe0.123 H24 K0.879 O20 S2 Tl0.121'
_chemical_name_mineral Alum-(K)
_space_group_IT_number 205
_space_group_name_Hall '-P 2ac 2ab 3'
_space_group_name_H-M_alt 'P a -3'
_symmetry_space_group_name_H-M 'P a -3'
_cell_angle_alpha 90
_cell_angle_beta 90
_cell_angle_gamma 90
_cell_formula_units_Z 4
_cell_length_a 12.2030
_cell_length_b 12.2030
_cell_length_c 12.2030
_cell_volume 1817.188
_database_code_amcsd 0020896
_exptl_crystal_density_diffrn 1.820
_cod_data_source_file inputs/fixed/downloads/05/05868.cif
_cod_data_source_block 05868
_cod_original_sg_symbol_H-M 'P a 3'
_cod_original_formula_sum '(K.879 Tl.121) (Al.877 Fe.123) S2 O20 H24'
_cod_database_code 9017147

loop_
_space_group_symop_operation_xyz
x,y,z
1/2+z,x,1/2-y
z,1/2-x,1/2+y
1/2-z,1/2+x,y
-z,-x,-y
1/2+y,1/2-z,-x
1/2-y,-z,1/2+x
-y,1/2+z,1/2-x
y,z,x
x,1/2-y,1/2+z
1/2-x,1/2+y,z
1/2+x,y,1/2-z
-x,-y,-z
1/2-z,-x,1/2+y
-z,1/2+x,1/2-y
1/2+z,1/2-x,-y
z,x,y
1/2-y,1/2+z,x
1/2+y,z,1/2-x
y,1/2-z,1/2+x
-y,-z,-x
-x,1/2+y,1/2-z
1/2+x,1/2-y,-z
1/2-x,-y,1/2+z

loop_
_atom_site_aniso_label
_atom_site_aniso_U_11
_atom_site_aniso_U_22
_atom_site_aniso_U_33
_atom_site_aniso_U_12
_atom_site_aniso_U_13
_atom_site_aniso_U_23
K 0.05260 0.05260 0.05260 0.01090 0.01090 0.01090
Tl 0.05260 0.05260 0.05260 0.01090 0.01090 0.01090
Al 0.01780 0.01780 0.01780 -0.00030 -0.00030 -0.00030
Fe 0.01780 0.01780 0.01780 -0.00030 -0.00030 -0.00030
S 0.02250 0.02250 0.02250 0.00388 0.00388 0.00388
OW1 0.01820 0.03250 0.02600 -0.00420 0.00040 0.00120
OW2 0.04060 0.03390 0.03760 0.00260 -0.00700 -0.00690
O3 0.06580 0.06580 0.06580 -0.01650 -0.01650 -0.01650
O4 0.06380 0.03260 0.04200 0.02500 0.02830 0.01410
O3A 0.06580 0.06580 0.06580 -0.01650 -0.01650 -0.01650
O4A 0.06380 0.03260 0.04200 0.02500 0.02830 0.01410

loop_
_atom_site_label
_atom_site_fract_x
_atom_site_fract_y
_atom_site_fract_z
_atom_site_occupancy
_atom_site_U_iso_or_equiv
_atom_site_type_symbol
_atom_site_attached_hydrogens
K 0.50000 0.50000 0.50000 0.87900 0.05260 K 0
Tl 0.50000 0.50000 0.50000 0.12100 0.05260 Tl 0
Al 0.00000 0.00000 0.00000 0.87700 0.01780 Al 0
Fe 0.00000 0.00000 0.00000 0.12300 0.01780 Fe 0
S 0.30852 0.30852 0.30852 1.00000 0.02250 S 0
OW1 0.15320 0.01817 -0.01744 1.00000 0.02560 O 0
H11 0.20500 0.02800 0.04100 1.00000 0.06600 H 0
H12 0.18700 0.04400 -0.08300 1.00000 0.06800 H 0
OW2 0.04621 0.13636 0.30100 1.00000 0.03740 O 0
H21 -0.00200 0.19500 0.29100 1.00000 0.06900 H 0
H22 0.11500 0.16800 0.30000 1.00000 0.10000 H 0
O3 0.24030 0.24030 0.24030 0.77000 0.06580 O 0
O4 0.26520 0.42090 0.31150 0.77000 0.04610 O 0
O3A 0.37610 0.37610 0.37610 0.23000 0.06580 O 0
O4A 0.28730 0.20410 0.36460 0.23000 0.04610 O 0

loop_
_cod_changelog_entry_id
_cod_changelog_entry_author
_cod_changelog_entry_date
_cod_changelog_entry_text
1
;cod-tools version 3.8.0
Id: cif_guess_AMCSD_atom_types 9574 2023-05-10 09:00:05Z saulius
;
2023-05-10T18:57:46+03:00
;Derived atom types and hydrogen counts
from atom names that follow the AMCSD naming convention
(Wat == water, O-H == hydroxyl).
;

loop_
_cod_related_entry_id
_cod_related_entry_database
_cod_related_entry_code
1 AMCSD 0020896
